data_7009531
loop_
_publ_author_name
'Deakin, Lucy'
'Levason, William'
'Popham, Michael C.'
'Reid, Gillian'
'Webster, Michael'

_publ_section_title
;
 Syntheses, structures and multinuclear NMR (45Sc, 89Y, 31P) studies of
 Ph3PO, Ph2MePO and Me3PO complexes of scandium and yttrium nitrates
;
_journal_issue 14
_journal_name_full 'Journal of the Chemical Society, Dalton Transactions'
_journal_page_first 2439
_journal_paper_doi 10.1039/b001669l
_journal_year 2000
_chemical_formula_moiety 'C54 H45 N3 O12 P3 Y '
_chemical_formula_sum 'C54 H45 N3 O12 P3 Y'
_chemical_formula_weight 1109.79
_chemical_name_systematic
;
tris(nitrato-O,O')tris(triphenylphosphineoxide)yttrium(III)
;
_space_group_IT_number 14
_symmetry_cell_setting monoclinic
_symmetry_Int_Tables_number 14
_symmetry_space_group_name_Hall '-P 2ybc'
_symmetry_space_group_name_H-M 'P 1 21/c 1'
_audit_creation_date 2000-02-04
_audit_creation_method 'by teXsan v1.8'
_audit_update_record
;
?
;
_cell_angle_alpha 90
_cell_angle_beta 93.48(3)
_cell_angle_gamma 90
_cell_formula_units_Z 4
_cell_length_a 11.170(6)
_cell_length_b 11.411(4)
_cell_length_c 41.504(6)
_cell_measurement_reflns_used 20
_cell_measurement_temperature 150
_cell_measurement_theta_max 9.8
_cell_measurement_theta_min 7.0
_cell_volume 5280(3)
_computing_cell_refinement 'MSC/AFC Diffractometer Control'
_computing_data_collection 'MSC/AFC Diffractometer Control'
_computing_data_reduction 'teXsan (MSC, 1992-1997)'
_computing_publication_material 'teXsan (MSC, 1992-1997)'
_computing_structure_refinement 'teXsan (MSC, 1992-1997)'
_computing_structure_solution
;
SHELXS86 (Sheldrick, 1985)
;
_diffrn_ambient_temperature 150
_diffrn_measurement_device_type 'Rigaku AFC7S'
_diffrn_measurement_method \w
_diffrn_orient_matrix_UB_11 -0.01803
_diffrn_orient_matrix_UB_12 -0.03222
_diffrn_orient_matrix_UB_13 0.02158
_diffrn_orient_matrix_UB_21 -0.05067
_diffrn_orient_matrix_UB_22 0.07017
_diffrn_orient_matrix_UB_23 0.00397
_diffrn_orient_matrix_UB_31 -0.07178
_diffrn_orient_matrix_UB_32 -0.04144
_diffrn_orient_matrix_UB_33 -0.01006
_diffrn_radiation_detector 'scintillation counter'
_diffrn_radiation_monochromator graphite
_diffrn_radiation_source 'X-ray tube'
_diffrn_radiation_type 'Mo K\a'
_diffrn_radiation_wavelength 0.71073
_diffrn_reflns_av_R_equivalents 0.07796
_diffrn_reflns_av_sigmaI/netI 0.260
_diffrn_reflns_limit_h_max 13
_diffrn_reflns_limit_h_min 0
_diffrn_reflns_limit_k_max 13
_diffrn_reflns_limit_k_min 0
_diffrn_reflns_limit_l_max 49
_diffrn_reflns_limit_l_min -49
_diffrn_reflns_number 10349
_diffrn_reflns_reduction_process 'Lp corrections applied'
_diffrn_reflns_theta_max 25.01
_diffrn_reflns_theta_min 2.02
_diffrn_standards_decay_% -2.08
_diffrn_standards_interval_count 150
_diffrn_standards_number 3
_exptl_absorpt_coefficient_mu 1.261
_exptl_absorpt_correction_T_max 1.000
_exptl_absorpt_correction_T_min 0.798
_exptl_absorpt_correction_type empirical
_exptl_absorpt_process_details
;
(North,Phillips & Matthews, 1968)
;
_exptl_crystal_colour colorless
_exptl_crystal_density_diffrn 1.396
_exptl_crystal_density_meas ?
_exptl_crystal_description block
_exptl_crystal_F_000 2280.00
_exptl_crystal_size_max 0.30
_exptl_crystal_size_mid 0.30
_exptl_crystal_size_min 0.13
_refine_diff_density_max 2.16
_refine_diff_density_min -0.69
_refine_ls_extinction_method none
_refine_ls_goodness_of_fit_all 2.695
_refine_ls_goodness_of_fit_ref 2.695
_refine_ls_hydrogen_treatment noref
_refine_ls_matrix_type full
_refine_ls_number_constraints 0
_refine_ls_number_parameters 356
_refine_ls_number_reflns 2941
_refine_ls_number_restraints 0
_refine_ls_R_factor_all 0.0868
_refine_ls_R_factor_gt 0.0868
_refine_ls_shift/su_max 0.0890
_refine_ls_shift/su_mean 0.0180
_refine_ls_structure_factor_coef F
_refine_ls_weighting_details 'w = 1/[\s^2^(Fo) + 0.00001|Fo|^2^]'
_refine_ls_weighting_scheme sigma
_refine_ls_wR_factor_all 0.0947
_refine_ls_wR_factor_ref 0.0947
_reflns_number_gt 2941
_reflns_number_total 9809
_reflns_threshold_expression I>2.00\s(I)
_cod_data_source_file b001669l.txt
_cod_data_source_block Jlev99_12
_cod_original_cell_volume 5280(4)
_cod_original_sg_symbol_H-M 'P 21/c     '
_cod_original_formula_sum 'C54 H45 N3 O12 P3 Y '
_cod_database_code 7009531

loop_
_symmetry_equiv_pos_as_xyz
'   +x,   +y,   +z'
'   -x,1/2+y,1/2-z'
'   -x,   -y,   -z'
'   +x,1/2-y,1/2+z'

loop_
_atom_site_label
_atom_site_fract_x
_atom_site_fract_y
_atom_site_fract_z
_atom_site_U_iso_or_equiv
_atom_site_occupancy
_atom_site_refinement_flags
_atom_site_adp_type
_atom_site_calc_flag
_atom_site_calc_attached_atom
Y(1) 0.2622(2) 0.3397(2) 0.13674(5) 0.0269(5) 1.000 . Uani d ?
P(1) 0.5964(5) 0.3635(4) 0.1398(1) 0.030(2) 1.000 . Uani d ?
P(2) 0.2460(5) 0.6051(4) 0.1891(1) 0.030(2) 1.000 . Uani d ?
P(3) 0.2835(6) 0.1949(4) 0.0577(1) 0.042(2) 1.000 . Uani d ?
O(1) 0.464(1) 0.376(1) 0.1396(3) 0.038(5) 1.000 . Uani d ?
O(2) 0.248(1) 0.494(1) 0.1696(3) 0.038(5) 1.000 . Uani d ?
O(3) 0.300(1) 0.264(1) 0.0883(3) 0.043(5) 1.000 . Uani d ?
O(4) -0.075(1) 0.198(1) 0.1438(3) 0.053(5) 1.000 . Uani d ?
O(5) 0.066(1) 0.323(1) 0.1614(3) 0.042(5) 1.000 . Uani d ?
O(6) 0.105(1) 0.195(1) 0.1266(3) 0.042(5) 1.000 . Uani d ?
O(7) 0.398(2) 0.088(1) 0.1995(4) 0.081(7) 1.000 . Uani d ?
O(8) 0.350(1) 0.147(1) 0.1508(3) 0.044(5) 1.000 . Uani d ?
O(9) 0.313(1) 0.259(1) 0.1904(3) 0.043(5) 1.000 . Uani d ?
O(10) 0.141(1) 0.562(1) 0.0645(4) 0.065(6) 1.000 . Uani d ?
O(11) 0.107(1) 0.435(1) 0.1021(3) 0.034(4) 1.000 . Uani d ?
O(12) 0.284(1) 0.508(1) 0.0991(3) 0.034(4) 1.000 . Uani d ?
N(1) 0.025(2) 0.236(2) 0.1439(4) 0.039(5) 1.000 . Uiso d ?
N(2) 0.353(2) 0.162(2) 0.1811(5) 0.048(5) 1.000 . Uiso d ?
N(3) 0.176(2) 0.505(1) 0.0877(4) 0.035(5) 1.000 . Uiso d ?
C(1) 0.664(2) 0.402(1) 0.1793(4) 0.025(5) 1.000 . Uiso d ?
C(2) 0.593(2) 0.415(2) 0.2048(5) 0.035(5) 1.000 . Uiso d ?
C(3) 0.634(2) 0.450(2) 0.2341(5) 0.039(6) 1.000 . Uiso d ?
C(4) 0.753(2) 0.476(2) 0.2379(5) 0.039(6) 1.000 . Uiso d ?
C(5) 0.830(2) 0.468(2) 0.2130(5) 0.050(6) 1.000 . Uiso d ?
C(6) 0.787(2) 0.429(2) 0.1827(5) 0.043(6) 1.000 . Uiso d ?
C(7) 0.656(2) 0.458(2) 0.1104(4) 0.025(5) 1.000 . Uiso d ?
C(8) 0.584(2) 0.546(2) 0.0974(4) 0.030(5) 1.000 . Uiso d ?
C(9) 0.627(2) 0.629(2) 0.0773(5) 0.053(7) 1.000 . Uiso d ?
C(10) 0.746(2) 0.624(2) 0.0700(5) 0.051(6) 1.000 . Uiso d ?
C(11) 0.819(2) 0.533(2) 0.0824(6) 0.063(7) 1.000 . Uiso d ?
C(12) 0.777(2) 0.449(2) 0.1023(5) 0.045(6) 1.000 . Uiso d ?
C(13) 0.641(2) 0.217(2) 0.1313(5) 0.031(5) 1.000 . Uiso d ?
C(14) 0.654(2) 0.183(2) 0.0994(6) 0.063(7) 1.000 . Uiso d ?
C(15) 0.686(3) 0.065(3) 0.0917(7) 0.10(1) 1.000 . Uiso d ?
C(16) 0.693(2) -0.013(2) 0.1180(6) 0.056(7) 1.000 . Uiso d ?
C(17) 0.681(2) 0.020(2) 0.1482(5) 0.052(7) 1.000 . Uiso d ?
C(18) 0.655(2) 0.134(2) 0.1561(5) 0.038(6) 1.000 . Uiso d ?
C(19) 0.182(2) 0.579(2) 0.2268(4) 0.031(5) 1.000 . Uiso d ?
C(20) 0.167(2) 0.466(2) 0.2376(5) 0.037(6) 1.000 . Uiso d ?
C(21) 0.114(2) 0.445(2) 0.2664(5) 0.049(6) 1.000 . Uiso d ?
C(22) 0.077(2) 0.536(2) 0.2850(5) 0.060(7) 1.000 . Uiso d ?
C(23) 0.089(2) 0.654(2) 0.2744(5) 0.053(6) 1.000 . Uiso d ?
C(24) 0.145(2) 0.673(2) 0.2449(5) 0.050(6) 1.000 . Uiso d ?
C(25) 0.156(2) 0.715(2) 0.1679(4) 0.027(5) 1.000 . Uiso d ?
C(26) 0.051(2) 0.684(2) 0.1522(5) 0.045(6) 1.000 . Uiso d ?
C(27) -0.021(2) 0.770(2) 0.1363(6) 0.067(8) 1.000 . Uiso d ?
C(28) 0.015(2) 0.884(2) 0.1360(5) 0.042(6) 1.000 . Uiso d ?
C(29) 0.124(2) 0.916(2) 0.1508(5) 0.040(6) 1.000 . Uiso d ?
C(30) 0.194(2) 0.833(2) 0.1676(5) 0.042(6) 1.000 . Uiso d ?
C(31) 0.395(2) 0.662(2) 0.1964(4) 0.028(5) 1.000 . Uiso d ?
C(32) 0.446(2) 0.697(2) 0.2266(5) 0.037(6) 1.000 . Uiso d ?
C(33) 0.561(2) 0.737(2) 0.2288(5) 0.044(6) 1.000 . Uiso d ?
C(34) 0.630(2) 0.745(2) 0.2029(5) 0.042(6) 1.000 . Uiso d ?
C(35) 0.580(2) 0.709(2) 0.1730(5) 0.043(6) 1.000 . Uiso d ?
C(36) 0.463(2) 0.671(2) 0.1694(4) 0.032(5) 1.000 . Uiso d ?
C(37) 0.406(2) 0.229(2) 0.0327(5) 0.042(6) 1.000 . Uiso d ?
C(38) 0.463(2) 0.337(2) 0.0375(5) 0.041(5) 1.000 . Uiso d ?
C(39) 0.557(2) 0.366(2) 0.0183(5) 0.051(6) 1.000 . Uiso d ?
C(40) 0.589(2) 0.291(2) -0.0055(6) 0.063(7) 1.000 . Uiso d ?
C(41) 0.524(2) 0.185(2) -0.0110(6) 0.071(8) 1.000 . Uiso d ?
C(42) 0.435(2) 0.156(2) 0.0085(6) 0.064(7) 1.000 . Uiso d ?
C(43) 0.136(2) 0.235(2) 0.0388(5) 0.105 1.000 G Uiso d ?
C(44) 0.138(1) 0.304(2) 0.0110(5) 0.105 1.000 G Uiso d ?
C(45) 0.030(2) 0.346(1) -0.0035(4) 0.105 1.000 G Uiso d ?
C(46) -0.0876 0.3193 0.0170 0.076 1.000 G Uiso c ?
C(47) -0.0707 0.2448 0.0435 0.076 1.000 G Uiso c ?
C(48) 0.0438 0.2035 0.0528 0.076 1.000 G Uiso c ?
C(49) 0.281(2) 0.039(2) 0.0660(5) 0.045(6) 1.000 . Uiso d ?
C(50) 0.203(2) -0.035(2) 0.0514(5) 0.055(7) 1.000 . Uiso d ?
C(51) 0.213(2) -0.160(2) 0.0616(6) 0.073(8) 1.000 . Uiso d ?
C(52) 0.297(2) -0.189(2) 0.0833(6) 0.067(8) 1.000 . Uiso d ?
C(53) 0.380(2) -0.120(2) 0.0985(6) 0.079(9) 1.000 . Uiso d ?
C(54) 0.369(2) 0.001(2) 0.0893(6) 0.063(7) 1.000 . Uiso d ?
H(1) 0.5102 0.3990 0.2015 0.042 1.000 . Uiso c ?
H(2) 0.5832 0.4552 0.2515 0.046 1.000 . Uiso c ?
H(3) 0.7846 0.5021 0.2585 0.047 1.000 . Uiso c ?
H(4) 0.9121 0.4881 0.2166 0.060 1.000 . Uiso c ?
H(5) 0.8380 0.4217 0.1654 0.052 1.000 . Uiso c ?
H(6) 0.5017 0.5494 0.1024 0.036 1.000 . Uiso c ?
H(7) 0.5763 0.6890 0.0685 0.064 1.000 . Uiso c ?
H(8) 0.7786 0.6819 0.0567 0.062 1.000 . Uiso c ?
H(9) 0.9002 0.5300 0.0768 0.075 1.000 . Uiso c ?
H(10) 0.8265 0.3863 0.1102 0.053 1.000 . Uiso c ?
H(11) 0.6418 0.2392 0.0826 0.075 1.000 . Uiso c ?
H(12) 0.7013 0.0419 0.0704 0.120 1.000 . Uiso c ?
H(13) 0.7069 -0.0940 0.1138 0.067 1.000 . Uiso c ?
H(14) 0.6899 -0.0368 0.1649 0.062 1.000 . Uiso c ?
H(15) 0.6465 0.1561 0.1780 0.045 1.000 . Uiso c ?
H(16) 0.1936 0.4017 0.2252 0.045 1.000 . Uiso c ?
H(17) 0.1028 0.3668 0.2734 0.059 1.000 . Uiso c ?
H(18) 0.0423 0.5207 0.3050 0.071 1.000 . Uiso c ?
H(19) 0.0617 0.7175 0.2866 0.064 1.000 . Uiso c ?
H(20) 0.1566 0.7507 0.2376 0.061 1.000 . Uiso c ?
H(21) 0.0260 0.6045 0.1520 0.054 1.000 . Uiso c ?
H(22) -0.0948 0.7482 0.1256 0.080 1.000 . Uiso c ?
H(23) -0.0358 0.9413 0.1257 0.051 1.000 . Uiso c ?
H(24) 0.1509 0.9945 0.1494 0.048 1.000 . Uiso c ?
H(25) 0.2663 0.8556 0.1790 0.051 1.000 . Uiso c ?
H(26) 0.4002 0.6935 0.2451 0.044 1.000 . Uiso c ?
H(27) 0.5947 0.7594 0.2494 0.053 1.000 . Uiso c ?
H(28) 0.7093 0.7740 0.2052 0.050 1.000 . Uiso c ?
H(29) 0.6276 0.7114 0.1548 0.052 1.000 . Uiso c ?
H(30) 0.4290 0.6512 0.1486 0.038 1.000 . Uiso c ?
H(31) 0.4381 0.3894 0.0536 0.049 1.000 . Uiso c ?
H(32) 0.5988 0.4375 0.0217 0.062 1.000 . Uiso c ?
H(33) 0.6542 0.3095 -0.0182 0.076 1.000 . Uiso c ?
H(34) 0.5429 0.1348 -0.0283 0.085 1.000 . Uiso c ?
H(35) 0.3933 0.0842 0.0051 0.077 1.000 . Uiso c ?
H(41) 0.1452 -0.0100 0.0352 0.065 1.000 . Uiso c ?
H(42) 0.1587 -0.2165 0.0526 0.087 1.000 . Uiso c ?
H(43) 0.3008 -0.2702 0.0889 0.081 1.000 . Uiso c ?
H(44) 0.4396 -0.1488 0.1140 0.095 1.000 . Uiso c ?
H(45) 0.4234 0.0563 0.0992 0.076 1.000 . Uiso c ?

loop_
_atom_site_aniso_label
_atom_site_aniso_U_11
_atom_site_aniso_U_22
_atom_site_aniso_U_33
_atom_site_aniso_U_12
_atom_site_aniso_U_13
_atom_site_aniso_U_23
Y(1) 0.029(1) 0.0144(9) 0.038(1) -0.001(1) 0.0009(9) 0.002(1)
P(1) 0.027(3) 0.024(3) 0.040(4) 0.001(3) -0.002(3) 0.005(3)
P(2) 0.037(4) 0.021(3) 0.031(3) -0.001(3) -0.002(3) -0.002(3)
P(3) 0.058(4) 0.024(3) 0.042(4) -0.011(3) -0.009(3) 0.008(3)
O(1) 0.032(9) 0.033(9) 0.052(9) -0.003(7) 0.017(8) 0.014(7)
O(2) 0.05(1) 0.029(8) 0.035(9) -0.002(8) 0.003(8) -0.004(7)
O(3) 0.07(1) 0.023(8) 0.04(1) -0.009(8) 0.015(8) -0.002(7)
O(4) 0.020(8) 0.06(1) 0.08(1) -0.022(8) 0.010(8) -0.013(9)
O(5) 0.042(9) 0.051(9) 0.033(9) -0.007(8) 0.005(7) -0.007(8)
O(6) 0.06(1) 0.011(7) 0.06(1) -0.010(7) 0.015(9) -0.006(7)
O(7) 0.11(2) 0.05(1) 0.08(1) 0.04(1) 0.01(1) 0.04(1)
O(8) 0.05(1) 0.021(8) 0.06(1) 0.010(8) 0.008(8) 0.008(8)
O(9) 0.05(1) 0.035(9) 0.04(1) 0.020(8) 0.011(8) -0.003(7)
O(10) 0.10(1) 0.038(9) 0.06(1) -0.004(9) -0.03(1) 0.030(8)
O(11) 0.032(9) 0.022(8) 0.048(9) -0.009(7) -0.010(7) -0.001(7)
O(12) 0.040(9) 0.017(7) 0.043(9) 0.007(7) -0.014(7) 0.010(7)

loop_
_atom_type_symbol
_atom_type_oxidation_number
_atom_type_number_in_cell
_atom_type_scat_dispersion_real
_atom_type_scat_dispersion_imag
_atom_type_scat_source
C 0 216 0.002 0.002
;International Tables for Crystallography
(1992, Vol. C, Tables 4.2.6.8 and 6.1.1.1)
;
H 0 180 0.000 0.000
;International Tables for Crystallography
(1992, Vol. C, Table 6.1.1.2)
;
N 0 12 0.004 0.003
;International Tables for Crystallography
(1992, Vol. C, Tables 4.2.6.8 and 6.1.1.1)
;
O 0 48 0.008 0.006
;International Tables for Crystallography
(1992, Vol. C, Tables 4.2.6.8 and 6.1.1.1)
;
P 0 12 0.090 0.095
;International Tables for Crystallography
(1992, Vol. C, Tables 4.2.6.8 and 6.1.1.1)
;
Y 0 4 -2.951 3.542
;International Tables for Crystallography
(1992, Vol. C, Tables 4.2.6.8 and 6.1.1.1)
;

loop_
_geom_angle_atom_site_label_1
_geom_angle_atom_site_label_2
_geom_angle_atom_site_label_3
_geom_angle
_geom_angle_site_symmetry_1
_geom_angle_site_symmetry_2
_geom_angle_site_symmetry_3
_geom_angle_publ_flag
O(1) Y(1) O(2) 86.1(4) . . . yes
O(1) Y(1) O(3) 82.9(5) . . . yes
O(1) Y(1) O(5) 152.2(4) . . . yes
O(1) Y(1) O(6) 146.4(4) . . . yes
O(1) Y(1) O(8) 77.0(4) . . . yes
O(1) Y(1) O(9) 81.2(4) . . . yes
O(1) Y(1) O(11) 127.8(4) . . . yes
O(1) Y(1) O(12) 76.0(4) . . . yes
O(2) Y(1) O(3) 150.4(4) . . . yes
O(2) Y(1) O(5) 73.4(4) . . . yes
O(2) Y(1) O(6) 124.2(5) . . . yes
O(2) Y(1) O(8) 126.9(4) . . . yes
O(2) Y(1) O(9) 76.3(4) . . . yes
O(2) Y(1) O(11) 86.1(4) . . . yes
O(2) Y(1) O(12) 77.8(4) . . . yes
O(3) Y(1) O(5) 123.9(4) . . . yes
O(3) Y(1) O(6) 76.1(5) . . . yes
O(3) Y(1) O(8) 77.0(4) . . . yes
O(3) Y(1) O(9) 128.5(4) . . . yes
O(3) Y(1) O(11) 79.2(4) . . . yes
O(3) Y(1) O(12) 72.8(4) . . . yes
O(5) Y(1) O(6) 50.9(4) . . . yes
O(5) Y(1) O(8) 100.3(4) . . . yes
O(5) Y(1) O(9) 75.9(4) . . . yes
O(5) Y(1) O(11) 70.4(4) . . . yes
O(5) Y(1) O(12) 116.3(4) . . . yes
O(6) Y(1) O(8) 73.0(4) . . . yes
O(6) Y(1) O(9) 91.6(4) . . . yes
O(6) Y(1) O(11) 73.7(4) . . . yes
O(6) Y(1) O(12) 120.8(4) . . . yes
O(8) Y(1) O(9) 51.8(4) . . . yes
O(8) Y(1) O(11) 142.7(4) . . . yes
O(8) Y(1) O(12) 141.4(4) . . . yes
O(9) Y(1) O(11) 145.2(4) . . . yes
O(9) Y(1) O(12) 146.4(4) . . . yes
O(11) Y(1) O(12) 51.9(4) . . . yes
O(1) P(1) C(1) 109.9(8) . . . yes
O(1) P(1) C(7) 110.4(8) . . . yes
O(1) P(1) C(13) 112.3(8) . . . yes
C(1) P(1) C(7) 108.4(8) . . . yes
C(1) P(1) C(13) 107.4(8) . . . yes
C(7) P(1) C(13) 108.3(9) . . . yes
O(2) P(2) C(19) 110.6(8) . . . yes
O(2) P(2) C(25) 110.3(8) . . . yes
O(2) P(2) C(31) 110.6(8) . . . yes
C(19) P(2) C(25) 107.7(9) . . . yes
C(19) P(2) C(31) 109.4(9) . . . yes
C(25) P(2) C(31) 108.2(9) . . . yes
O(3) P(3) C(37) 108.1(9) . . . yes
O(3) P(3) C(49) 111.0(9) . . . yes
O(3) P(3) C(43) 107.1(9) . . . yes
C(37) P(3) C(49) 110(1) . . . yes
C(37) P(3) C(43) 112.9(9) . . . yes
C(49) P(3) C(43) 107.6(9) . . . yes
Y(1) O(1) P(1) 163.7(8) . . . yes
Y(1) O(2) P(2) 173.9(8) . . . yes
Y(1) O(3) P(3) 159.7(9) . . . yes
Y(1) O(5) N(1) 97(1) . . . yes
Y(1) O(6) N(1) 100(1) . . . yes
Y(1) O(8) N(2) 96(1) . . . yes
Y(1) O(9) N(2) 97(1) . . . yes
Y(1) O(11) N(3) 97(1) . . . yes
Y(1) O(12) N(3) 95(1) . . . yes
O(4) N(1) O(5) 125(2) . . . yes
O(4) N(1) O(6) 124(2) . . . yes
O(5) N(1) O(6) 111(2) . . . yes
O(7) N(2) O(8) 121(2) . . . yes
O(7) N(2) O(9) 124(2) . . . yes
O(8) N(2) O(9) 115(2) . . . yes
O(10) N(3) O(11) 122(2) . . . yes
O(10) N(3) O(12) 122(2) . . . yes
O(11) N(3) O(12) 115(2) . . . yes
P(1) C(1) C(2) 120(1) . . . yes
P(1) C(1) C(6) 120(1) . . . yes
C(2) C(1) C(6) 120(2) . . . yes
C(1) C(2) C(3) 124(2) . . . yes
C(1) C(2) H(1) 118.2 . . . no
C(3) C(2) H(1) 118.0 . . . no
C(2) C(3) C(4) 117(2) . . . yes
C(2) C(3) H(2) 121.7 . . . no
C(4) C(3) H(2) 121.6 . . . no
C(3) C(4) C(5) 123(2) . . . yes
C(3) C(4) H(3) 118.6 . . . no
C(5) C(4) H(3) 118.7 . . . no
C(4) C(5) C(6) 120(2) . . . yes
C(4) C(5) H(4) 119.9 . . . no
C(6) C(5) H(4) 119.9 . . . no
C(1) C(6) C(5) 116(2) . . . yes
C(1) C(6) H(5) 121.9 . . . no
C(5) C(6) H(5) 121.9 . . . no
P(1) C(7) C(8) 119(1) . . . yes
P(1) C(7) C(12) 121(1) . . . yes
C(8) C(7) C(12) 120(2) . . . yes
C(7) C(8) C(9) 121(2) . . . yes
C(7) C(8) H(6) 119.3 . . . no
C(9) C(8) H(6) 119.4 . . . no
C(8) C(9) C(10) 119(2) . . . yes
C(8) C(9) H(7) 120.3 . . . no
C(10) C(9) H(7) 120.5 . . . no
C(9) C(10) C(11) 120(2) . . . yes
C(9) C(10) H(8) 120.1 . . . no
C(11) C(10) H(8) 120.1 . . . no
C(10) C(11) C(12) 122(2) . . . yes
C(10) C(11) H(9) 119.0 . . . no
C(12) C(11) H(9) 119.0 . . . no
C(7) C(12) C(11) 117(2) . . . yes
C(7) C(12) H(10) 121.4 . . . no
C(11) C(12) H(10) 121.4 . . . no
P(1) C(13) C(14) 119(2) . . . yes
P(1) C(13) C(18) 120(2) . . . yes
C(14) C(13) C(18) 120(2) . . . yes
C(13) C(14) C(15) 121(2) . . . yes
C(13) C(14) H(11) 119.7 . . . no
C(15) C(14) H(11) 119.7 . . . no
C(14) C(15) C(16) 115(2) . . . yes
C(14) C(15) H(12) 122.2 . . . no
C(16) C(15) H(12) 122.3 . . . no
C(15) C(16) C(17) 123(2) . . . yes
C(15) C(16) H(13) 118.5 . . . no
C(17) C(16) H(13) 118.5 . . . no
C(16) C(17) C(18) 122(2) . . . yes
C(16) C(17) H(14) 119.0 . . . no
C(18) C(17) H(14) 118.9 . . . no
C(13) C(18) C(17) 118(2) . . . yes
C(13) C(18) H(15) 120.8 . . . no
C(17) C(18) H(15) 120.8 . . . no
P(2) C(19) C(20) 120(2) . . . yes
P(2) C(19) C(24) 120(2) . . . yes
C(20) C(19) C(24) 120(2) . . . yes
C(19) C(20) C(21) 120(2) . . . yes
C(19) C(20) H(16) 119.9 . . . no
C(21) C(20) H(16) 120.0 . . . no
C(20) C(21) C(22) 121(2) . . . yes
C(20) C(21) H(17) 119.3 . . . no
C(22) C(21) H(17) 119.4 . . . no
C(21) C(22) C(23) 120(2) . . . yes
C(21) C(22) H(18) 120.1 . . . no
C(23) C(22) H(18) 120.0 . . . no
C(22) C(23) C(24) 118(2) . . . yes
C(22) C(23) H(19) 121.0 . . . no
C(24) C(23) H(19) 120.9 . . . no
C(19) C(24) C(23) 120(2) . . . yes
C(19) C(24) H(20) 119.7 . . . no
C(23) C(24) H(20) 119.9 . . . no
P(2) C(25) C(26) 120(1) . . . yes
P(2) C(25) C(30) 121(1) . . . yes
C(26) C(25) C(30) 119(2) . . . yes
C(25) C(26) C(27) 120(2) . . . yes
C(25) C(26) H(21) 120.1 . . . no
C(27) C(26) H(21) 120.0 . . . no
C(26) C(27) C(28) 121(2) . . . yes
C(26) C(27) H(22) 119.5 . . . no
C(28) C(27) H(22) 119.5 . . . no
C(27) C(28) C(29) 120(2) . . . yes
C(27) C(28) H(23) 120.0 . . . no
C(29) C(28) H(23) 120.1 . . . no
C(28) C(29) C(30) 120(2) . . . yes
C(28) C(29) H(24) 120.1 . . . no
C(30) C(29) H(24) 120.1 . . . no
C(25) C(30) C(29) 120(2) . . . yes
C(25) C(30) H(25) 120.0 . . . no
C(29) C(30) H(25) 120.1 . . . no
P(2) C(31) C(32) 125(1) . . . yes
P(2) C(31) C(36) 116(1) . . . yes
C(32) C(31) C(36) 119(2) . . . yes
C(31) C(32) C(33) 119(2) . . . yes
C(31) C(32) H(26) 120.5 . . . no
C(33) C(32) H(26) 120.7 . . . no
C(32) C(33) C(34) 123(2) . . . yes
C(32) C(33) H(27) 118.3 . . . no
C(34) C(33) H(27) 118.4 . . . no
C(33) C(34) C(35) 118(2) . . . yes
C(33) C(34) H(28) 121.0 . . . no
C(35) C(34) H(28) 120.9 . . . no
C(34) C(35) C(36) 121(2) . . . yes
C(34) C(35) H(29) 119.5 . . . no
C(36) C(35) H(29) 119.5 . . . no
C(31) C(36) C(35) 120(2) . . . yes
C(31) C(36) H(30) 120.2 . . . no
C(35) C(36) H(30) 120.2 . . . no
P(3) C(37) C(38) 118(2) . . . yes
P(3) C(37) C(42) 121(2) . . . yes
C(38) C(37) C(42) 121(2) . . . yes
C(37) C(38) C(39) 119(2) . . . yes
C(37) C(38) H(31) 120.7 . . . no
C(39) C(38) H(31) 120.6 . . . no
C(38) C(39) C(40) 120(2) . . . yes
C(38) C(39) H(32) 119.8 . . . no
C(40) C(39) H(32) 120.0 . . . no
C(39) C(40) C(41) 120(2) . . . yes
C(39) C(40) H(33) 120.1 . . . no
C(41) C(40) H(33) 120.1 . . . no
C(40) C(41) C(42) 120(2) . . . yes
C(40) C(41) H(34) 120.2 . . . no
C(42) C(41) H(34) 120.3 . . . no
C(37) C(42) C(41) 121(2) . . . yes
C(37) C(42) H(35) 119.7 . . . no
C(41) C(42) H(35) 119.7 . . . no
P(3) C(49) C(50) 124(2) . . . yes
P(3) C(49) C(54) 115(2) . . . yes
C(50) C(49) C(54) 121(2) . . . yes
C(49) C(50) C(51) 117(2) . . . yes
C(49) C(50) H(41) 121.7 . . . no
C(51) C(50) H(41) 121.7 . . . no
C(50) C(51) C(52) 119(2) . . . yes
C(50) C(51) H(42) 120.7 . . . no
C(52) C(51) H(42) 120.5 . . . no
C(51) C(52) C(53) 128(2) . . . yes
C(51) C(52) H(43) 115.9 . . . no
C(53) C(52) H(43) 115.9 . . . no
C(52) C(53) C(54) 113(2) . . . yes
C(52) C(53) H(44) 123.3 . . . no
C(54) C(53) H(44) 123.4 . . . no
C(49) C(54) C(53) 122(2) . . . yes
C(49) C(54) H(45) 119.2 . . . no
C(53) C(54) H(45) 119.1 . . . no
P(3) C(43) C(44) 116(1) . . . yes
P(3) C(43) C(57) 124(2) . . . yes
C(44) C(43) C(57) 120(2) . . . yes
C(43) C(44) C(45) 120(2) . . . yes
C(44) C(45) C(55) 120(2) . . . yes
C(45) C(55) C(56) 120(2) . . . yes
C(55) C(56) C(57) 120(2) . . . yes
C(43) C(57) C(56) 120(2) . . . yes

loop_
_geom_bond_atom_site_label_1
_geom_bond_atom_site_label_2
_geom_bond_distance
_geom_bond_site_symmetry_1
_geom_bond_site_symmetry_2
_geom_bond_publ_flag
Y(1) O(1) 2.29(1) . . yes
Y(1) O(2) 2.24(1) . . yes
Y(1) O(3) 2.25(1) . . yes
Y(1) O(5) 2.48(1) . . yes
Y(1) O(6) 2.43(1) . . yes
Y(1) O(8) 2.46(1) . . yes
Y(1) O(9) 2.45(1) . . yes
Y(1) O(11) 2.44(1) . . yes
Y(1) O(12) 2.49(1) . . yes
P(1) O(1) 1.48(1) . . yes
P(1) C(1) 1.82(2) . . yes
P(1) C(7) 1.79(2) . . yes
P(1) C(13) 1.79(2) . . yes
P(2) O(2) 1.50(1) . . yes
P(2) C(19) 1.78(2) . . yes
P(2) C(25) 1.80(2) . . yes
P(2) C(31) 1.80(2) . . yes
P(3) O(3) 1.50(1) . . yes
P(3) C(37) 1.81(2) . . yes
P(3) C(49) 1.81(2) . . yes
P(3) C(43) 1.84(2) . . yes
O(4) N(1) 1.20(2) . . yes
O(5) N(1) 1.29(2) . . yes
O(6) N(1) 1.26(2) . . yes
O(7) N(2) 1.23(3) . . yes
O(8) N(2) 1.27(2) . . yes
O(9) N(2) 1.27(2) . . yes
O(10) N(3) 1.21(2) . . yes
O(11) N(3) 1.28(2) . . yes
O(12) N(3) 1.27(2) . . yes
C(1) C(2) 1.37(3) . . yes
C(1) C(6) 1.41(3) . . yes
C(2) C(3) 1.33(3) . . yes
C(2) H(1) 0.95 . . no
C(3) C(4) 1.36(3) . . yes
C(3) H(2) 0.95 . . no
C(4) C(5) 1.39(3) . . yes
C(4) H(3) 0.95 . . no
C(5) C(6) 1.39(3) . . yes
C(5) H(4) 0.95 . . no
C(6) H(5) 0.95 . . no
C(7) C(8) 1.38(3) . . yes
C(7) C(12) 1.42(3) . . yes
C(8) C(9) 1.37(3) . . yes
C(8) H(6) 0.95 . . no
C(9) C(10) 1.39(3) . . yes
C(9) H(7) 0.95 . . no
C(10) C(11) 1.39(3) . . yes
C(10) H(8) 0.95 . . no
C(11) C(12) 1.37(3) . . yes
C(11) H(9) 0.95 . . no
C(12) H(10) 0.95 . . no
C(13) C(14) 1.39(3) . . yes
C(13) C(18) 1.40(3) . . yes
C(14) C(15) 1.43(4) . . yes
C(14) H(11) 0.95 . . no
C(15) C(16) 1.41(4) . . yes
C(15) H(12) 0.95 . . no
C(16) C(17) 1.33(3) . . yes
C(16) H(13) 0.95 . . no
C(17) C(18) 1.38(3) . . yes
C(17) H(14) 0.95 . . no
C(18) H(15) 0.95 . . no
C(19) C(20) 1.38(3) . . yes
C(19) C(24) 1.39(3) . . yes
C(20) C(21) 1.39(3) . . yes
C(20) H(16) 0.95 . . no
C(21) C(22) 1.37(3) . . yes
C(21) H(17) 0.95 . . no
C(22) C(23) 1.42(3) . . yes
C(22) H(18) 0.95 . . no
C(23) C(24) 1.42(3) . . yes
C(23) H(19) 0.95 . . no
C(24) H(20) 0.95 . . no
C(25) C(26) 1.35(3) . . yes
C(25) C(30) 1.41(3) . . yes
C(26) C(27) 1.41(3) . . yes
C(26) H(21) 0.95 . . no
C(27) C(28) 1.36(3) . . yes
C(27) H(22) 0.95 . . no
C(28) C(29) 1.38(3) . . yes
C(28) H(23) 0.95 . . no
C(29) C(30) 1.39(3) . . yes
C(29) H(24) 0.95 . . no
C(30) H(25) 0.95 . . no
C(31) C(32) 1.40(3) . . yes
C(31) C(36) 1.39(3) . . yes
C(32) C(33) 1.36(3) . . yes
C(32) H(26) 0.95 . . no
C(33) C(34) 1.36(3) . . yes
C(33) H(27) 0.95 . . no
C(34) C(35) 1.39(3) . . yes
C(34) H(28) 0.95 . . no
C(35) C(36) 1.38(3) . . yes
C(35) H(29) 0.95 . . no
C(36) H(30) 0.95 . . no
C(37) C(38) 1.39(3) . . yes
C(37) C(42) 1.37(3) . . yes
C(38) C(39) 1.40(3) . . yes
C(38) H(31) 0.95 . . no
C(39) C(40) 1.37(3) . . yes
C(39) H(32) 0.95 . . no
C(40) C(41) 1.42(3) . . yes
C(40) H(33) 0.95 . . no
C(41) C(42) 1.36(3) . . yes
C(41) H(34) 0.95 . . no
C(42) H(35) 0.95 . . no
C(49) C(50) 1.33(3) . . yes
C(49) C(54) 1.41(3) . . yes
C(50) C(51) 1.48(3) . . yes
C(50) H(41) 0.95 . . no
C(51) C(52) 1.31(3) . . yes
C(51) H(42) 0.95 . . no
C(52) C(53) 1.34(4) . . yes
C(52) H(43) 0.95 . . no
C(53) C(54) 1.44(3) . . yes
C(53) H(44) 0.95 . . no
C(54) H(45) 0.95 . . no
C(43) C(44) 1.39(3) . . yes
C(43) C(57) 1.39(3) . . yes
C(44) C(45) 1.39(3) . . yes
C(45) C(55) 1.39(3) . . yes
C(55) C(56) 1.39(3) . . yes
C(56) C(57) 1.39(3) . . yes

loop_
_geom_contact_atom_site_label_1
_geom_contact_atom_site_label_2
_geom_contact_distance
_geom_contact_site_symmetry_1
_geom_contact_site_symmetry_2
_geom_contact_publ_flag
P(3) C(43) 1.84(2) . . no
P(3) C(44) 2.75(2) . . no
P(3) C(57) 2.86(3) . . no
O(3) C(43) 2.69(2) . . no
O(3) C(57) 3.37(3) . . no
O(4) C(18) 3.18(2) . 1_455 no
O(4) C(13) 3.19(2) . 1_455 no
O(4) C(17) 3.42(3) . 1_455 no
O(4) C(23) 3.45(3) . 2_545 no
O(4) C(14) 3.45(3) . 1_455 no
O(4) C(22) 3.49(3) . 2_545 no
O(4) C(6) 3.50(2) . 1_455 no
O(5) C(6) 3.51(2) . 1_455 no
O(6) C(57) 3.16(2) . . no
O(6) C(29) 3.34(2) . 1_545 no
O(7) C(3) 3.21(3) . 2_645 no
O(7) C(4) 3.42(3) . 2_645 no
O(7) C(33) 3.44(3) . 2_645 no
O(9) C(33) 3.57(2) . 2_645 no
O(10) C(45) 3.25(2) . 3_565 no
O(10) C(51) 3.28(3) . 1_565 no
O(10) C(52) 3.39(3) . 1_565 no
O(10) C(55) 3.40(2) . 3_565 no
O(11) C(57) 3.39(2) . . no
O(11) C(11) 3.46(3) . 1_455 no
O(11) C(43) 3.51(2) . . no
O(12) C(52) 3.52(3) . 1_565 no
C(3) C(32) 3.46(3) . 2_645 no
C(37) C(43) 3.03(3) . . no
C(37) C(44) 3.19(3) . . no
C(49) C(43) 2.94(3) . . no
C(49) C(57) 3.45(3) . . no
C(50) C(43) 3.21(3) . . no
C(50) C(57) 3.42(3) . . no
C(45) C(45) 3.59(3) . 3_565 no

loop_
_geom_torsion_atom_site_label_1
_geom_torsion_atom_site_label_2
_geom_torsion_atom_site_label_3
_geom_torsion_atom_site_label_4
_geom_torsion_site_symmetry_1
_geom_torsion_site_symmetry_2
_geom_torsion_site_symmetry_3
_geom_torsion_site_symmetry_4
_geom_torsion
_geom_torsion_publ_flag
Y(1) O(1) P(1) C(1) . . . . -117(3) no
Y(1) O(1) P(1) C(7) . . . . 123(3) no
Y(1) O(1) P(1) C(13) . . . . 2(3) no
Y(1) O(2) P(2) C(19) . . . . -172(7) no
Y(1) O(2) P(2) C(25) . . . . 69(8) no
Y(1) O(2) P(2) C(31) . . . . -51(8) no
Y(1) O(3) P(3) C(37) . . . . 174(2) no
Y(1) O(3) P(3) C(49) . . . . -65(3) no
Y(1) O(3) P(3) C(43) . . . . 52(2) no
Y(1) O(5) N(1) O(4) . . . . -172(2) no
Y(1) O(5) N(1) O(6) . . . . 7(2) no
Y(1) O(6) N(1) O(4) . . . . 172(2) no
Y(1) O(6) N(1) O(5) . . . . -8(2) no
Y(1) O(8) N(2) O(7) . . . . -176(2) no
Y(1) O(8) N(2) O(9) . . . . 1(2) no
Y(1) O(9) N(2) O(7) . . . . 176(2) no
Y(1) O(9) N(2) O(8) . . . . -1(2) no
Y(1) O(11) N(3) O(10) . . . . 170(2) no
Y(1) O(11) N(3) O(12) . . . . -8(2) no
Y(1) O(12) N(3) O(10) . . . . -170(2) no
Y(1) O(12) N(3) O(11) . . . . 8(2) no
P(1) O(1) Y(1) O(2) . . . . 152(3) no
P(1) O(1) Y(1) O(3) . . . . -55(3) no
P(1) O(1) Y(1) O(5) . . . . 110(3) no
P(1) O(1) Y(1) O(6) . . . . -4(3) no
P(1) O(1) Y(1) O(8) . . . . 23(3) no
P(1) O(1) Y(1) O(9) . . . . 75(3) no
P(1) O(1) Y(1) O(11) . . . . -126(3) no
P(1) O(1) Y(1) O(12) . . . . -129(3) no
P(1) C(1) C(2) C(3) . . . . -176(2) no
P(1) C(1) C(6) C(5) . . . . 175(1) no
P(1) C(7) C(8) C(9) . . . . 173(2) no
P(1) C(7) C(12) C(11) . . . . -173(2) no
P(1) C(13) C(14) C(15) . . . . -178(2) no
P(1) C(13) C(18) C(17) . . . . 175(2) no
P(2) O(2) Y(1) O(1) . . . . 51(8) no
P(2) O(2) Y(1) O(3) . . . . -17(8) no
P(2) O(2) Y(1) O(5) . . . . -148(8) no
P(2) O(2) Y(1) O(6) . . . . -145(8) no
P(2) O(2) Y(1) O(8) . . . . 121(8) no
P(2) O(2) Y(1) O(9) . . . . 133(8) no
P(2) O(2) Y(1) O(11) . . . . -77(8) no
P(2) O(2) Y(1) O(12) . . . . -26(8) no
P(2) C(19) C(20) C(21) . . . . -178(2) no
P(2) C(19) C(24) C(23) . . . . 178(2) no
P(2) C(25) C(26) C(27) . . . . 178(2) no
P(2) C(25) C(30) C(29) . . . . 179(2) no
P(2) C(31) C(32) C(33) . . . . 179(2) no
P(2) C(31) C(36) C(35) . . . . -177(2) no
P(3) O(3) Y(1) O(1) . . . . 163(2) no
P(3) O(3) Y(1) O(2) . . . . -128(2) no
P(3) O(3) Y(1) O(5) . . . . -9(3) no
P(3) O(3) Y(1) O(6) . . . . 10(2) no
P(3) O(3) Y(1) O(8) . . . . 85(2) no
P(3) O(3) Y(1) O(9) . . . . 90(2) no
P(3) O(3) Y(1) O(11) . . . . -66(2) no
P(3) O(3) Y(1) O(12) . . . . -119(2) no
P(3) C(37) C(38) C(39) . . . . -180(2) no
P(3) C(37) C(42) C(41) . . . . 177(2) no
P(3) C(49) C(50) C(51) . . . . -179(2) no
P(3) C(49) C(54) C(53) . . . . -180(2) no
P(3) C(43) C(44) C(45) . . . . -175(1) no
P(3) C(43) C(57) C(56) . . . . 174(2) no
O(1) Y(1) O(5) N(1) . . . . -144(1) no
O(1) Y(1) O(6) N(1) . . . . 152(1) no
O(1) Y(1) O(8) N(2) . . . . 89(1) no
O(1) Y(1) O(9) N(2) . . . . -80(1) no
O(1) Y(1) O(11) N(3) . . . . 0(1) no
O(1) Y(1) O(12) N(3) . . . . 171(1) no
O(1) P(1) C(1) C(2) . . . . 12(2) no
O(1) P(1) C(1) C(6) . . . . -162(1) no
O(1) P(1) C(7) C(8) . . . . 14(2) no
O(1) P(1) C(7) C(12) . . . . -170(1) no
O(1) P(1) C(13) C(14) . . . . 90(2) no
O(1) P(1) C(13) C(18) . . . . -86(2) no
O(2) Y(1) O(5) N(1) . . . . 172(1) no
O(2) Y(1) O(6) N(1) . . . . 1(1) no
O(2) Y(1) O(8) N(2) . . . . 14(1) no
O(2) Y(1) O(9) N(2) . . . . -168(1) no
O(2) Y(1) O(11) N(3) . . . . 82(1) no
O(2) Y(1) O(12) N(3) . . . . -100(1) no
O(2) P(2) C(19) C(20) . . . . 15(2) no
O(2) P(2) C(19) C(24) . . . . -164(2) no
O(2) P(2) C(25) C(26) . . . . 42(2) no
O(2) P(2) C(25) C(30) . . . . -139(2) no
O(2) P(2) C(31) C(32) . . . . -131(2) no
O(2) P(2) C(31) C(36) . . . . 49(2) no
O(3) Y(1) O(5) N(1) . . . . 19(1) no
O(3) Y(1) O(6) N(1) . . . . -155(1) no
O(3) Y(1) O(8) N(2) . . . . 174(1) no
O(3) Y(1) O(9) N(2) . . . . -6(1) no
O(3) Y(1) O(11) N(3) . . . . -72(1) no
O(3) Y(1) O(12) N(3) . . . . 85(1) no
O(3) P(3) C(37) C(38) . . . . -25(2) no
O(3) P(3) C(37) C(42) . . . . 160(2) no
O(3) P(3) C(49) C(50) . . . . 137(2) no
O(3) P(3) C(49) C(54) . . . . -44(2) no
O(3) P(3) C(43) C(44) . . . . 108(2) no
O(3) P(3) C(43) C(57) . . . . -66(2) no
O(5) Y(1) O(6) N(1) . . . . 5(1) no
O(5) Y(1) O(8) N(2) . . . . -63(1) no
O(5) Y(1) O(9) N(2) . . . . 116(1) no
O(5) Y(1) O(11) N(3) . . . . 156(1) no
O(5) Y(1) O(12) N(3) . . . . -35(1) no
O(6) Y(1) O(5) N(1) . . . . -4.6(9) no
O(6) Y(1) O(8) N(2) . . . . -107(1) no
O(6) Y(1) O(9) N(2) . . . . 67(1) no
O(6) Y(1) O(11) N(3) . . . . -150(1) no
O(6) Y(1) O(12) N(3) . . . . 23(1) no
O(8) Y(1) O(5) N(1) . . . . -63(1) no
O(8) Y(1) O(6) N(1) . . . . 124(1) no
O(8) Y(1) O(9) N(2) . . . . 0(1) no
O(8) Y(1) O(11) N(3) . . . . -123(1) no
O(8) Y(1) O(12) N(3) . . . . 125(1) no
O(9) Y(1) O(5) N(1) . . . . -109(1) no
O(9) Y(1) O(6) N(1) . . . . 75(1) no
O(9) Y(1) O(8) N(2) . . . . 0(1) no
O(9) Y(1) O(11) N(3) . . . . 141(1) no
O(9) Y(1) O(12) N(3) . . . . -140(1) no
O(11) Y(1) O(5) N(1) . . . . 80(1) no
O(11) Y(1) O(6) N(1) . . . . -73(1) no
O(11) Y(1) O(8) N(2) . . . . -134(1) no
O(11) Y(1) O(9) N(2) . . . . 130(1) no
O(11) Y(1) O(12) N(3) . . . . -4.9(9) no
O(12) Y(1) O(5) N(1) . . . . 105(1) no
O(12) Y(1) O(6) N(1) . . . . -96(1) no
O(12) Y(1) O(8) N(2) . . . . 135(1) no
O(12) Y(1) O(9) N(2) . . . . -127(1) no
O(12) Y(1) O(11) N(3) . . . . 4.9(9) no
C(1) P(1) C(7) C(8) . . . . -106(2) no
C(1) P(1) C(7) C(12) . . . . 70(2) no
C(1) P(1) C(13) C(14) . . . . -149(2) no
C(1) P(1) C(13) C(18) . . . . 35(2) no
C(1) C(2) C(3) C(4) . . . . 2(3) no
C(1) C(6) C(5) C(4) . . . . 1(3) no
C(2) C(1) P(1) C(7) . . . . 133(2) no
C(2) C(1) P(1) C(13) . . . . -110(2) no
C(2) C(1) C(6) C(5) . . . . 1(3) no
C(2) C(3) C(4) C(5) . . . . -1(3) no
C(3) C(2) C(1) C(6) . . . . -2(3) no
C(3) C(4) C(5) C(6) . . . . 0(3) no
C(6) C(1) P(1) C(7) . . . . -41(2) no
C(6) C(1) P(1) C(13) . . . . 76(2) no
C(7) P(1) C(13) C(14) . . . . -32(2) no
C(7) P(1) C(13) C(18) . . . . 152(2) no
C(7) C(8) C(9) C(10) . . . . 0(3) no
C(7) C(12) C(11) C(10) . . . . -1(3) no
C(8) C(7) P(1) C(13) . . . . 138(2) no
C(8) C(7) C(12) C(11) . . . . 3(3) no
C(8) C(9) C(10) C(11) . . . . 2(3) no
C(9) C(8) C(7) C(12) . . . . -3(3) no
C(9) C(10) C(11) C(12) . . . . -1(3) no
C(12) C(7) P(1) C(13) . . . . -46(2) no
C(13) C(14) C(15) C(16) . . . . 5(4) no
C(13) C(18) C(17) C(16) . . . . 0(3) no
C(14) C(13) C(18) C(17) . . . . 0(3) no
C(14) C(15) C(16) C(17) . . . . -5(4) no
C(15) C(14) C(13) C(18) . . . . -2(3) no
C(15) C(16) C(17) C(18) . . . . 3(4) no
C(19) P(2) C(25) C(26) . . . . -79(2) no
C(19) P(2) C(25) C(30) . . . . 100(2) no
C(19) P(2) C(31) C(32) . . . . -9(2) no
C(19) P(2) C(31) C(36) . . . . 171(1) no
C(19) C(20) C(21) C(22) . . . . -1(3) no
C(19) C(24) C(23) C(22) . . . . 2(3) no
C(20) C(19) P(2) C(25) . . . . 135(2) no
C(20) C(19) P(2) C(31) . . . . -108(2) no
C(20) C(19) C(24) C(23) . . . . -1(3) no
C(20) C(21) C(22) C(23) . . . . 2(3) no
C(21) C(20) C(19) C(24) . . . . 1(3) no
C(21) C(22) C(23) C(24) . . . . -2(3) no
C(24) C(19) P(2) C(25) . . . . -44(2) no
C(24) C(19) P(2) C(31) . . . . 74(2) no
C(25) P(2) C(31) C(32) . . . . 108(2) no
C(25) P(2) C(31) C(36) . . . . -72(2) no
C(25) C(26) C(27) C(28) . . . . 1(3) no
C(25) C(30) C(29) C(28) . . . . 4(3) no
C(26) C(25) P(2) C(31) . . . . 163(2) no
C(26) C(25) C(30) C(29) . . . . -1(3) no
C(26) C(27) C(28) C(29) . . . . 2(3) no
C(27) C(26) C(25) C(30) . . . . -1(3) no
C(27) C(28) C(29) C(30) . . . . -4(3) no
C(30) C(25) P(2) C(31) . . . . -18(2) no
C(31) C(32) C(33) C(34) . . . . 0(3) no
C(31) C(36) C(35) C(34) . . . . -3(3) no
C(32) C(31) C(36) C(35) . . . . 3(3) no
C(32) C(33) C(34) C(35) . . . . -1(3) no
C(33) C(32) C(31) C(36) . . . . -1(3) no
C(33) C(34) C(35) C(36) . . . . 2(3) no
C(37) P(3) C(49) C(50) . . . . -103(2) no
C(37) P(3) C(49) C(54) . . . . 76(2) no
C(37) P(3) C(43) C(44) . . . . -10(2) no
C(37) P(3) C(43) C(57) . . . . 175(2) no
C(37) C(38) C(39) C(40) . . . . 2(3) no
C(37) C(42) C(41) C(40) . . . . 2(4) no
C(38) C(37) P(3) C(49) . . . . -146(2) no
C(38) C(37) P(3) C(43) . . . . 93(2) no
C(38) C(37) C(42) C(41) . . . . 2(3) no
C(38) C(39) C(40) C(41) . . . . 2(3) no
C(39) C(38) C(37) C(42) . . . . -4(3) no
C(39) C(40) C(41) C(42) . . . . -4(4) no
C(42) C(37) P(3) C(49) . . . . 38(2) no
C(42) C(37) P(3) C(43) . . . . -82(2) no
C(49) P(3) C(43) C(44) . . . . -132(2) no
C(49) P(3) C(43) C(57) . . . . 53(2) no
C(49) C(50) C(51) C(52) . . . . -2(3) no
C(49) C(54) C(53) C(52) . . . . -1(4) no
C(50) C(49) P(3) C(43) . . . . 20(2) no
C(50) C(49) C(54) C(53) . . . . 0(4) no
C(50) C(51) C(52) C(53) . . . . 1(4) no
C(51) C(50) C(49) C(54) . . . . 2(3) no
C(51) C(52) C(53) C(54) . . . . 1(4) no
C(54) C(49) P(3) C(43) . . . . -160(2) no
C(43) C(44) C(45) C(55) . . . . 0(3) no
C(43) C(57) C(56) C(55) . . . . 0(3) no
C(44) C(43) C(57) C(56) . . . . 0(3) no
C(44) C(45) C(55) C(56) . . . . 0(3) no
C(45) C(44) C(43) C(57) . . . . 0(3) no
C(45) C(55) C(56) C(57) . . . . 0(3) no
